data_4130794
loop_
_publ_author_name
'Schultz, Jason W.'
'Fuchigami, Kei'
'Zheng, Bo'
'Rath, Nigam P.'
'Mirica, Liviu M.'

_publ_section_title
;
 Isolated Organometallic Nickel(III) and Nickel(IV) Complexes Relevant to
 Carbon-Carbon Bond Formation Reactions.
;
_journal_issue 39
_journal_name_full 'Journal of the American Chemical Society'
_journal_page_first 12928
_journal_page_last 12934
_journal_paper_doi 10.1021/jacs.6b06862
_journal_volume 138
_journal_year 2016
_chemical_formula_moiety 'C24 H20 B, C18 H26 N4 Ni, C4 H8 O'
_chemical_formula_sum 'C46 H54 B N4 Ni O'
_chemical_formula_weight 748.45
_space_group_crystal_system triclinic
_space_group_IT_number 2
_space_group_name_Hall '-P 1'
_space_group_name_H-M_alt 'P -1'
_atom_sites_solution_hydrogens geom
_atom_sites_solution_primary direct
_atom_sites_solution_secondary difmap
_audit_creation_method SHELXL-2013
_cell_angle_alpha 88.779(4)
_cell_angle_beta 75.985(4)
_cell_angle_gamma 73.867(4)
_cell_formula_units_Z 2
_cell_length_a 8.9600(7)
_cell_length_b 14.2611(10)
_cell_length_c 16.7826(12)
_cell_measurement_reflns_used 9990
_cell_measurement_temperature 100(2)
_cell_measurement_theta_max 27.08
_cell_measurement_theta_min 2.44
_cell_volume 1996.3(3)
_computing_cell_refinement 'Bruker SAINT'
_computing_data_collection 'Bruker APEX2'
_computing_data_reduction 'Bruker SAINT'
_computing_molecular_graphics 'Bruker SHELXTL'
_computing_publication_material 'Bruker SHELXTL'
_computing_structure_refinement 'SHELXL-2013 (Sheldrick, 2013)'
_computing_structure_solution 'SHELXT-2013 (Sheldrick, 2008)'
_diffrn_ambient_temperature 100(2)
_diffrn_measured_fraction_theta_full 0.997
_diffrn_measured_fraction_theta_max 0.990
_diffrn_measurement_device_type 'Bruker APEX-II CCD'
_diffrn_measurement_method '\f and \w scans'
_diffrn_radiation_type MoK\a
_diffrn_radiation_wavelength 0.71073
_diffrn_reflns_av_R_equivalents 0.0406
_diffrn_reflns_av_unetI/netI 0.0396
_diffrn_reflns_Laue_measured_fraction_full 0.997
_diffrn_reflns_Laue_measured_fraction_max 0.990
_diffrn_reflns_limit_h_max 11
_diffrn_reflns_limit_h_min -11
_diffrn_reflns_limit_k_max 18
_diffrn_reflns_limit_k_min -18
_diffrn_reflns_limit_l_max 21
_diffrn_reflns_limit_l_min -21
_diffrn_reflns_number 40240
_diffrn_reflns_point_group_measured_fraction_full 0.997
_diffrn_reflns_point_group_measured_fraction_max 0.990
_diffrn_reflns_theta_full 25.242
_diffrn_reflns_theta_max 27.608
_diffrn_reflns_theta_min 1.252
_exptl_absorpt_coefficient_mu 0.526
_exptl_absorpt_correction_T_max 0.8621
_exptl_absorpt_correction_T_min 0.7941
_exptl_absorpt_correction_type multi-scan
_exptl_absorpt_process_details 'sadabs v2012/1'
_exptl_crystal_colour orange
_exptl_crystal_density_diffrn 1.245
_exptl_crystal_density_method 'not measured'
_exptl_crystal_description rod
_exptl_crystal_F_000 798
_exptl_crystal_size_max 0.323
_exptl_crystal_size_mid 0.224
_exptl_crystal_size_min 0.149
_refine_diff_density_max 0.532
_refine_diff_density_min -0.437
_refine_diff_density_rms 0.059
_refine_ls_extinction_method none
_refine_ls_goodness_of_fit_ref 1.031
_refine_ls_hydrogen_treatment constr
_refine_ls_matrix_type full
_refine_ls_number_parameters 487
_refine_ls_number_reflns 9164
_refine_ls_number_restraints 1
_refine_ls_restrained_S_all 1.031
_refine_ls_R_factor_all 0.0518
_refine_ls_R_factor_gt 0.0389
_refine_ls_shift/su_max 0.001
_refine_ls_shift/su_mean 0.000
_refine_ls_structure_factor_coef Fsqd
_refine_ls_weighting_details 'w=1/[\s^2^(Fo^2^)+(0.0412P)^2^+1.2182P] where P=(Fo^2^+2Fc^2^)/3'
_refine_ls_weighting_scheme calc
_refine_ls_wR_factor_gt 0.0904
_refine_ls_wR_factor_ref 0.0966
_reflns_Friedel_coverage 0.000
_reflns_number_gt 7557
_reflns_number_total 9164
_reflns_threshold_expression 'I > 2\s(I)'
_cod_data_source_file ja6b06862_si_002.cif
_cod_data_source_block l8714_sq_[(MeN4)NiMe2]BPh4
_cod_database_code 4130794
_shelx_space_group_comment
; 
The symmetry employed for this shelxl refinement is uniquely defined 
by the following loop, which should always be used as a source of 
symmetry information in preference to the above space-group names. 
They are only intended as comments. 
;
_shelx_estimated_absorpt_t_min 0.848
_shelx_estimated_absorpt_t_max 0.926
_shelxl_version_number 2013-4

loop_
_space_group_symop_operation_xyz
'x, y, z'
'-x, -y, -z'

loop_
_atom_site_label
_atom_site_type_symbol
_atom_site_fract_x
_atom_site_fract_y
_atom_site_fract_z
_atom_site_U_iso_or_equiv
_atom_site_adp_type
_atom_site_occupancy
_atom_site_site_symmetry_order
_atom_site_calc_flag
_atom_site_refinement_flags_posn
_atom_site_refinement_flags_adp
_atom_site_refinement_flags_occupancy
_atom_site_disorder_assembly
_atom_site_disorder_group
Ni1 Ni 0.69825(3) 0.67981(2) 0.72713(2) 0.01422(7) Uani 1 1 d D . . . .
N1 N 0.73870(17) 0.77110(10) 0.80112(9) 0.0146(3) Uani 1 1 d . . . . .
N2 N 0.92161(17) 0.67003(10) 0.66339(9) 0.0149(3) Uani 1 1 d . . . . .
N3 N 0.83902(17) 0.57122(10) 0.80011(9) 0.0164(3) Uani 1 1 d . . . . .
N4 N 0.65318(18) 0.81576(10) 0.65672(9) 0.0172(3) Uani 1 1 d . . . . .
C1 C 0.6537(6) 0.5834(2) 0.6591(2) 0.0157(7) Uani 0.865(15) 1 d D . P A 1
H1A H 0.7551 0.5416 0.6257 0.024 Uiso 0.865(15) 1 calc R U P A 1
H1B H 0.5877 0.6180 0.6230 0.024 Uiso 0.865(15) 1 calc R U P A 1
H1C H 0.5965 0.5429 0.6951 0.024 Uiso 0.865(15) 1 calc R U P A 1
C1' C 0.602(3) 0.5964(14) 0.6732(14) 0.0157(7) Uani 0.135(15) 1 d D . P A 2
H1'1 H 0.4871 0.6110 0.6993 0.024 Uiso 0.135(15) 1 calc R U P A 2
H1'2 H 0.6543 0.5274 0.6789 0.024 Uiso 0.135(15) 1 calc R U P A 2
H1'3 H 0.6169 0.6098 0.6147 0.024 Uiso 0.135(15) 1 calc R U P A 2
C2 C 0.4754(2) 0.69709(14) 0.79175(12) 0.0234(4) Uani 1 1 d . . . . .
H2A H 0.4741 0.6485 0.8339 0.035 Uiso 1 1 calc R U . . .
H2B H 0.4095 0.6885 0.7551 0.035 Uiso 1 1 calc R U . . .
H2C H 0.4322 0.7629 0.8182 0.035 Uiso 1 1 calc R U . . .
C3 C 0.7033(2) 0.86662(12) 0.78640(11) 0.0150(3) Uani 1 1 d . . . . .
C4 C 0.7391(2) 0.93192(13) 0.83322(11) 0.0193(4) Uani 1 1 d . . . . .
H4 H 0.7116 0.9997 0.8234 0.023 Uiso 1 1 calc R U . . .
C5 C 0.8162(2) 0.89666(14) 0.89490(12) 0.0223(4) Uani 1 1 d . . . . .
H5 H 0.8404 0.9404 0.9284 0.027 Uiso 1 1 calc R U . . .
C6 C 0.8575(2) 0.79755(14) 0.90714(11) 0.0204(4) Uani 1 1 d . . . . .
H6 H 0.9128 0.7722 0.9481 0.024 Uiso 1 1 calc R U . . .
C7 C 0.8170(2) 0.73586(13) 0.85885(11) 0.0162(3) Uani 1 1 d . . . . .
C8 C 0.8491(2) 0.62770(13) 0.87047(11) 0.0199(4) Uani 1 1 d . . . . .
H8A H 0.9575 0.6021 0.8802 0.024 Uiso 1 1 calc R U . . .
H8B H 0.7710 0.6172 0.9202 0.024 Uiso 1 1 calc R U . . .
C9 C 0.9982(2) 0.53064(12) 0.74232(11) 0.0176(4) Uani 1 1 d . . . . .
H9A H 0.9957 0.4740 0.7101 0.021 Uiso 1 1 calc R U . . .
H9B H 1.0801 0.5072 0.7741 0.021 Uiso 1 1 calc R U . . .
C10 C 1.0444(2) 0.60528(13) 0.68463(11) 0.0177(4) Uani 1 1 d . . . . .
C11 C 1.2009(2) 0.60684(15) 0.65277(13) 0.0254(4) Uani 1 1 d . . . . .
H11 H 1.2870 0.5602 0.6678 0.031 Uiso 1 1 calc R U . . .
C12 C 1.2295(2) 0.67786(16) 0.59838(14) 0.0313(5) Uani 1 1 d . . . . .
H12 H 1.3363 0.6796 0.5746 0.038 Uiso 1 1 calc R U . . .
C13 C 1.1018(2) 0.74655(14) 0.57869(13) 0.0264(4) Uani 1 1 d . . . . .
H13 H 1.1197 0.7965 0.5424 0.032 Uiso 1 1 calc R U . . .
C14 C 0.9484(2) 0.74104(13) 0.61279(11) 0.0191(4) Uani 1 1 d . . . . .
C15 C 0.8024(2) 0.80945(13) 0.59269(11) 0.0210(4) Uani 1 1 d . . . . .
H15A H 0.8180 0.8755 0.5859 0.025 Uiso 1 1 calc R U . . .
H15B H 0.7907 0.7869 0.5397 0.025 Uiso 1 1 calc R U . . .
C16 C 0.6167(2) 0.89624(12) 0.71929(11) 0.0165(4) Uani 1 1 d . . . . .
H16A H 0.4998 0.9174 0.7441 0.020 Uiso 1 1 calc R U . . .
H16B H 0.6475 0.9527 0.6920 0.020 Uiso 1 1 calc R U . . .
C17 C 0.7743(2) 0.48948(13) 0.83077(12) 0.0228(4) Uani 1 1 d . . . . .
H17A H 0.6693 0.5150 0.8693 0.034 Uiso 1 1 calc R U . . .
H17B H 0.8477 0.4454 0.8590 0.034 Uiso 1 1 calc R U . . .
H17C H 0.7628 0.4537 0.7845 0.034 Uiso 1 1 calc R U . . .
C18 C 0.5182(2) 0.83366(14) 0.61685(12) 0.0242(4) Uani 1 1 d . . . . .
H18A H 0.5422 0.7827 0.5736 0.036 Uiso 1 1 calc R U . . .
H18B H 0.5026 0.8977 0.5926 0.036 Uiso 1 1 calc R U . . .
H18C H 0.4203 0.8324 0.6579 0.036 Uiso 1 1 calc R U . . .
O1S O 0.7011(2) 0.13673(12) 0.93326(11) 0.0440(4) Uani 1 1 d . . . . .
C1S C 0.8375(3) 0.16958(19) 0.93093(19) 0.0516(7) Uani 1 1 d . . . . .
H1SA H 0.8897 0.1794 0.8735 0.062 Uiso 1 1 calc R U . . .
H1SB H 0.9160 0.1206 0.9540 0.062 Uiso 1 1 calc R U . . .
C2S C 0.7822(3) 0.26409(16) 0.98093(14) 0.0326(5) Uani 1 1 d . . . . .
H2SA H 0.8497 0.3078 0.9594 0.039 Uiso 1 1 calc R U . . .
H2SB H 0.7813 0.2533 1.0395 0.039 Uiso 1 1 calc R U . . .
C3S C 0.6150(3) 0.30417(18) 0.96933(17) 0.0441(6) Uani 1 1 d . . . . .
H3SA H 0.5459 0.3513 1.0148 0.053 Uiso 1 1 calc R U . . .
H3SB H 0.6158 0.3363 0.9164 0.053 Uiso 1 1 calc R U . . .
C4S C 0.5604(3) 0.21332(19) 0.97000(16) 0.0421(6) Uani 1 1 d . . . . .
H4SA H 0.5137 0.1986 1.0270 0.051 Uiso 1 1 calc R U . . .
H4SB H 0.4787 0.2215 0.9379 0.051 Uiso 1 1 calc R U . . .
C19 C 0.7848(2) 0.73072(12) 0.33609(11) 0.0158(3) Uani 1 1 d . . . . .
C20 C 0.7256(2) 0.67177(13) 0.39649(11) 0.0210(4) Uani 1 1 d . . . . .
H20 H 0.6180 0.6698 0.4042 0.025 Uiso 1 1 calc R U . . .
C21 C 0.8185(3) 0.61592(14) 0.44566(12) 0.0271(4) Uani 1 1 d . . . . .
H21 H 0.7745 0.5760 0.4852 0.033 Uiso 1 1 calc R U . . .
C22 C 0.9744(3) 0.61862(14) 0.43698(12) 0.0288(5) Uani 1 1 d . . . . .
H22 H 1.0372 0.5822 0.4714 0.035 Uiso 1 1 calc R U . . .
C23 C 1.0380(2) 0.67487(13) 0.37767(13) 0.0264(4) Uani 1 1 d . . . . .
H23 H 1.1453 0.6771 0.3710 0.032 Uiso 1 1 calc R U . . .
C24 C 0.9447(2) 0.72848(13) 0.32752(12) 0.0204(4) Uani 1 1 d . . . . .
H24 H 0.9920 0.7649 0.2858 0.024 Uiso 1 1 calc R U . . .
C25 C 0.6963(2) 0.70026(12) 0.20619(10) 0.0140(3) Uani 1 1 d . . . . .
C26 C 0.6035(2) 0.63417(13) 0.21980(11) 0.0177(4) Uani 1 1 d . . . . .
H26 H 0.5183 0.6438 0.2679 0.021 Uiso 1 1 calc R U . . .
C27 C 0.6309(2) 0.55527(13) 0.16586(12) 0.0219(4) Uani 1 1 d . . . . .
H27 H 0.5647 0.5125 0.1775 0.026 Uiso 1 1 calc R U . . .
C28 C 0.7545(2) 0.53866(13) 0.09519(12) 0.0222(4) Uani 1 1 d . . . . .
H28 H 0.7729 0.4853 0.0577 0.027 Uiso 1 1 calc R U . . .
C29 C 0.8505(2) 0.60130(13) 0.08034(11) 0.0195(4) Uani 1 1 d . . . . .
H29 H 0.9368 0.5904 0.0326 0.023 Uiso 1 1 calc R U . . .
C30 C 0.8213(2) 0.67991(12) 0.13477(11) 0.0166(4) Uani 1 1 d . . . . .
H30 H 0.8892 0.7217 0.1231 0.020 Uiso 1 1 calc R U . . .
C31 C 0.73041(19) 0.88062(12) 0.23109(11) 0.0151(3) Uani 1 1 d . . . . .
C32 C 0.6999(2) 0.91271(13) 0.15541(11) 0.0196(4) Uani 1 1 d . . . . .
H32 H 0.6523 0.8765 0.1272 0.024 Uiso 1 1 calc R U . . .
C33 C 0.7363(2) 0.99549(14) 0.11969(12) 0.0246(4) Uani 1 1 d . . . . .
H33 H 0.7127 1.0150 0.0686 0.030 Uiso 1 1 calc R U . . .
C34 C 0.8068(2) 1.04896(14) 0.15911(14) 0.0273(5) Uani 1 1 d . . . . .
H34 H 0.8349 1.1043 0.1346 0.033 Uiso 1 1 calc R U . . .
C35 C 0.8362(2) 1.02124(13) 0.23452(14) 0.0261(4) Uani 1 1 d . . . . .
H35 H 0.8838 1.0580 0.2622 0.031 Uiso 1 1 calc R U . . .
C36 C 0.7961(2) 0.93926(13) 0.27013(12) 0.0190(4) Uani 1 1 d . . . . .
H36 H 0.8142 0.9227 0.3228 0.023 Uiso 1 1 calc R U . . .
C37 C 0.4877(2) 0.83343(12) 0.32403(11) 0.0144(3) Uani 1 1 d . . . . .
C38 C 0.3614(2) 0.84400(12) 0.28592(12) 0.0180(4) Uani 1 1 d . . . . .
H38 H 0.3849 0.8187 0.2310 0.022 Uiso 1 1 calc R U . . .
C39 C 0.2031(2) 0.89016(13) 0.32562(13) 0.0231(4) Uani 1 1 d . . . . .
H39 H 0.1207 0.8961 0.2977 0.028 Uiso 1 1 calc R U . . .
C40 C 0.1649(2) 0.92752(14) 0.40580(13) 0.0257(4) Uani 1 1 d . . . . .
H40 H 0.0566 0.9582 0.4334 0.031 Uiso 1 1 calc R U . . .
C41 C 0.2866(2) 0.91966(13) 0.44524(12) 0.0241(4) Uani 1 1 d . . . . .
H41 H 0.2623 0.9456 0.5000 0.029 Uiso 1 1 calc R U . . .
C42 C 0.4446(2) 0.87372(12) 0.40448(11) 0.0188(4) Uani 1 1 d . . . . .
H42 H 0.5265 0.8695 0.4324 0.023 Uiso 1 1 calc R U . . .
B1 B 0.6751(2) 0.78706(14) 0.27426(12) 0.0133(4) Uani 1 1 d . . . . .

loop_
_atom_site_aniso_label
_atom_site_aniso_U_11
_atom_site_aniso_U_22
_atom_site_aniso_U_33
_atom_site_aniso_U_23
_atom_site_aniso_U_13
_atom_site_aniso_U_12
Ni1 0.01753(12) 0.01134(11) 0.01311(12) 0.00054(8) -0.00488(9) -0.00198(8)
N1 0.0163(7) 0.0136(7) 0.0123(7) 0.0004(6) -0.0027(6) -0.0022(6)
N2 0.0201(7) 0.0112(7) 0.0122(7) -0.0004(5) -0.0031(6) -0.0032(6)
N3 0.0186(7) 0.0131(7) 0.0163(8) 0.0021(6) -0.0042(6) -0.0030(6)
N4 0.0223(8) 0.0141(7) 0.0142(8) 0.0005(6) -0.0067(6) -0.0015(6)
C1 0.0165(18) 0.0117(10) 0.0130(13) -0.0011(8) -0.0011(12) 0.0033(11)
C1' 0.0165(18) 0.0117(10) 0.0130(13) -0.0011(8) -0.0011(12) 0.0033(11)
C2 0.0228(10) 0.0201(9) 0.0249(10) 0.0027(8) -0.0040(8) -0.0036(8)
C3 0.0155(8) 0.0138(8) 0.0134(8) -0.0004(7) -0.0012(7) -0.0022(6)
C4 0.0230(9) 0.0154(8) 0.0197(10) 0.0002(7) -0.0044(8) -0.0065(7)
C5 0.0254(10) 0.0258(10) 0.0185(10) -0.0036(8) -0.0056(8) -0.0111(8)
C6 0.0206(9) 0.0261(10) 0.0160(9) 0.0023(7) -0.0079(7) -0.0063(8)
C7 0.0166(8) 0.0174(8) 0.0126(8) 0.0012(7) -0.0023(7) -0.0028(7)
C8 0.0249(9) 0.0186(9) 0.0144(9) 0.0023(7) -0.0073(7) -0.0014(7)
C9 0.0178(9) 0.0137(8) 0.0188(9) 0.0013(7) -0.0054(7) 0.0004(7)
C10 0.0209(9) 0.0148(8) 0.0176(9) -0.0007(7) -0.0061(7) -0.0042(7)
C11 0.0213(10) 0.0267(10) 0.0296(11) 0.0047(8) -0.0094(8) -0.0065(8)
C12 0.0223(10) 0.0388(12) 0.0359(12) 0.0071(10) -0.0056(9) -0.0154(9)
C13 0.0309(11) 0.0240(10) 0.0269(11) 0.0079(8) -0.0055(9) -0.0137(8)
C14 0.0261(10) 0.0154(8) 0.0156(9) -0.0007(7) -0.0043(7) -0.0059(7)
C15 0.0295(10) 0.0144(8) 0.0151(9) 0.0048(7) -0.0029(8) -0.0020(7)
C16 0.0210(9) 0.0116(8) 0.0152(9) -0.0002(7) -0.0050(7) -0.0015(7)
C17 0.0231(9) 0.0182(9) 0.0278(11) 0.0083(8) -0.0071(8) -0.0067(7)
C18 0.0325(11) 0.0202(9) 0.0227(10) 0.0020(8) -0.0159(9) -0.0038(8)
O1S 0.0434(10) 0.0362(9) 0.0511(11) -0.0108(8) -0.0027(8) -0.0158(8)
C1S 0.0306(13) 0.0428(14) 0.071(2) -0.0179(13) 0.0095(12) -0.0106(11)
C2S 0.0278(11) 0.0317(11) 0.0367(13) 0.0021(9) -0.0034(9) -0.0100(9)
C3S 0.0391(13) 0.0372(13) 0.0507(16) -0.0007(11) -0.0162(12) 0.0023(11)
C4S 0.0286(12) 0.0604(16) 0.0383(14) -0.0075(12) -0.0074(10) -0.0141(11)
C19 0.0199(9) 0.0108(8) 0.0150(9) -0.0034(6) -0.0062(7) 0.0005(7)
C20 0.0248(10) 0.0169(9) 0.0168(9) -0.0007(7) -0.0039(8) 0.0002(7)
C21 0.0386(12) 0.0176(9) 0.0162(10) 0.0006(7) -0.0048(8) 0.0049(8)
C22 0.0414(12) 0.0182(9) 0.0228(10) -0.0050(8) -0.0197(9) 0.0086(8)
C23 0.0262(10) 0.0175(9) 0.0359(12) -0.0080(8) -0.0184(9) 0.0032(8)
C24 0.0230(9) 0.0127(8) 0.0257(10) -0.0009(7) -0.0103(8) -0.0016(7)
C25 0.0146(8) 0.0123(8) 0.0144(8) 0.0033(6) -0.0065(7) -0.0003(6)
C26 0.0161(8) 0.0168(8) 0.0186(9) 0.0019(7) -0.0033(7) -0.0027(7)
C27 0.0217(9) 0.0167(9) 0.0307(11) 0.0014(8) -0.0119(8) -0.0063(7)
C28 0.0262(10) 0.0166(9) 0.0228(10) -0.0058(7) -0.0125(8) 0.0014(7)
C29 0.0207(9) 0.0212(9) 0.0124(9) 0.0006(7) -0.0041(7) 0.0010(7)
C30 0.0179(8) 0.0143(8) 0.0168(9) 0.0035(7) -0.0055(7) -0.0024(7)
C31 0.0105(8) 0.0139(8) 0.0169(9) 0.0005(7) 0.0000(6) 0.0004(6)
C32 0.0192(9) 0.0158(8) 0.0194(9) 0.0010(7) -0.0015(7) -0.0008(7)
C33 0.0225(10) 0.0200(9) 0.0222(10) 0.0071(8) 0.0029(8) 0.0009(8)
C34 0.0189(9) 0.0162(9) 0.0389(12) 0.0084(8) 0.0035(8) -0.0019(7)
C35 0.0152(9) 0.0153(9) 0.0462(13) 0.0000(8) -0.0057(9) -0.0033(7)
C36 0.0138(8) 0.0149(8) 0.0266(10) 0.0003(7) -0.0054(7) -0.0007(7)
C37 0.0162(8) 0.0096(7) 0.0162(9) 0.0044(6) -0.0024(7) -0.0032(6)
C38 0.0182(9) 0.0132(8) 0.0215(10) 0.0017(7) -0.0038(7) -0.0038(7)
C39 0.0149(9) 0.0166(9) 0.0375(12) 0.0055(8) -0.0055(8) -0.0052(7)
C40 0.0161(9) 0.0181(9) 0.0340(12) 0.0048(8) 0.0060(8) -0.0017(7)
C41 0.0293(10) 0.0179(9) 0.0166(9) 0.0029(7) 0.0046(8) -0.0021(8)
C42 0.0218(9) 0.0141(8) 0.0179(9) 0.0042(7) -0.0034(7) -0.0025(7)
B1 0.0139(9) 0.0128(9) 0.0126(9) 0.0018(7) -0.0035(7) -0.0026(7)

loop_
_atom_type_symbol
_atom_type_description
_atom_type_scat_dispersion_real
_atom_type_scat_dispersion_imag
_atom_type_scat_source
C C 0.0033 0.0016 'International Tables Vol C Tables 4.2.6.8 and 6.1.1.4'
H H 0.0000 0.0000 'International Tables Vol C Tables 4.2.6.8 and 6.1.1.4'
B B 0.0013 0.0007 'International Tables Vol C Tables 4.2.6.8 and 6.1.1.4'
N N 0.0061 0.0033 'International Tables Vol C Tables 4.2.6.8 and 6.1.1.4'
O O 0.0106 0.0060 'International Tables Vol C Tables 4.2.6.8 and 6.1.1.4'
Ni Ni 0.3393 1.1124 'International Tables Vol C Tables 4.2.6.8 and 6.1.1.4'

loop_
_geom_angle_atom_site_label_1
_geom_angle_atom_site_label_2
_geom_angle_atom_site_label_3
_geom_angle
C2 Ni1 N1 93.26(7)
C2 Ni1 C1 84.68(17)
N1 Ni1 C1 176.34(10)
C2 Ni1 C1' 71.9(8)
N1 Ni1 C1' 165.1(8)
C2 Ni1 N2 176.88(7)
N1 Ni1 N2 84.19(6)
C1 Ni1 N2 97.96(16)
C1' Ni1 N2 110.7(8)
C2 Ni1 N4 97.74(7)
N1 Ni1 N4 80.22(6)
C1 Ni1 N4 103.03(9)
C1' Ni1 N4 101.5(6)
N2 Ni1 N4 80.07(6)
C2 Ni1 N3 101.88(7)
N1 Ni1 N3 80.42(6)
C1 Ni1 N3 97.02(10)
C1' Ni1 N3 102.0(6)
N2 Ni1 N3 79.51(6)
N4 Ni1 N3 153.07(6)
C7 N1 C3 120.86(15)
C7 N1 Ni1 119.74(12)
C3 N1 Ni1 118.96(11)
C10 N2 C14 120.20(16)
C10 N2 Ni1 119.06(12)
C14 N2 Ni1 119.18(12)
C17 N3 C8 109.27(14)
C17 N3 C9 108.37(13)
C8 N3 C9 112.00(14)
C17 N3 Ni1 116.59(11)
C8 N3 Ni1 106.15(10)
C9 N3 Ni1 104.45(10)
C18 N4 C15 108.70(14)
C18 N4 C16 108.27(14)
C15 N4 C16 112.40(14)
C18 N4 Ni1 116.36(11)
C15 N4 Ni1 106.94(10)
C16 N4 Ni1 104.21(10)
Ni1 C1 H1A 109.5
Ni1 C1 H1B 109.5
H1A C1 H1B 109.5
Ni1 C1 H1C 109.5
H1A C1 H1C 109.5
H1B C1 H1C 109.5
Ni1 C1' H1'1 109.5
Ni1 C1' H1'2 109.5
H1'1 C1' H1'2 109.5
Ni1 C1' H1'3 109.5
H1'1 C1' H1'3 109.5
H1'2 C1' H1'3 109.5
Ni1 C2 H2A 109.5
Ni1 C2 H2B 109.5
H2A C2 H2B 109.5
Ni1 C2 H2C 109.5
H2A C2 H2C 109.5
H2B C2 H2C 109.5
N1 C3 C4 120.85(16)
N1 C3 C16 115.40(15)
C4 C3 C16 123.69(15)
C3 C4 C5 118.80(16)
C3 C4 H4 120.6
C5 C4 H4 120.6
C6 C5 C4 119.61(17)
C6 C5 H5 120.2
C4 C5 H5 120.2
C5 C6 C7 118.94(16)
C5 C6 H6 120.5
C7 C6 H6 120.5
N1 C7 C6 120.86(16)
N1 C7 C8 116.22(15)
C6 C7 C8 122.84(16)
N3 C8 C7 114.13(14)
N3 C8 H8A 108.7
C7 C8 H8A 108.7
N3 C8 H8B 108.7
C7 C8 H8B 108.7
H8A C8 H8B 107.6
N3 C9 C10 111.81(14)
N3 C9 H9A 109.3
C10 C9 H9A 109.3
N3 C9 H9B 109.3
C10 C9 H9B 109.3
H9A C9 H9B 107.9
N2 C10 C11 121.49(17)
N2 C10 C9 114.91(15)
C11 C10 C9 123.56(16)
C10 C11 C12 118.48(18)
C10 C11 H11 120.8
C12 C11 H11 120.8
C11 C12 C13 119.78(19)
C11 C12 H12 120.1
C13 C12 H12 120.1
C14 C13 C12 118.82(18)
C14 C13 H13 120.6
C12 C13 H13 120.6
N2 C14 C13 121.15(17)
N2 C14 C15 115.85(16)
C13 C14 C15 122.91(17)
N4 C15 C14 112.96(14)
N4 C15 H15A 109.0
C14 C15 H15A 109.0
N4 C15 H15B 109.0
C14 C15 H15B 109.0
H15A C15 H15B 107.8
N4 C16 C3 112.52(14)
N4 C16 H16A 109.1
C3 C16 H16A 109.1
N4 C16 H16B 109.1
C3 C16 H16B 109.1
H16A C16 H16B 107.8
N3 C17 H17A 109.5
N3 C17 H17B 109.5
H17A C17 H17B 109.5
N3 C17 H17C 109.5
H17A C17 H17C 109.5
H17B C17 H17C 109.5
N4 C18 H18A 109.5
N4 C18 H18B 109.5
H18A C18 H18B 109.5
N4 C18 H18C 109.5
H18A C18 H18C 109.5
H18B C18 H18C 109.5
C1S O1S C4S 108.59(17)
O1S C1S C2S 107.74(19)
O1S C1S H1SA 110.2
C2S C1S H1SA 110.2
O1S C1S H1SB 110.2
C2S C1S H1SB 110.2
H1SA C1S H1SB 108.5
C1S C2S C3S 101.1(2)
C1S C2S H2SA 111.6
C3S C2S H2SA 111.6
C1S C2S H2SB 111.6
C3S C2S H2SB 111.6
H2SA C2S H2SB 109.4
C4S C3S C2S 102.12(19)
C4S C3S H3SA 111.3
C2S C3S H3SA 111.3
C4S C3S H3SB 111.3
C2S C3S H3SB 111.3
H3SA C3S H3SB 109.2
O1S C4S C3S 105.58(19)
O1S C4S H4SA 110.6
C3S C4S H4SA 110.6
O1S C4S H4SB 110.6
C3S C4S H4SB 110.6
H4SA C4S H4SB 108.8
C24 C19 C20 115.28(16)
C24 C19 B1 123.96(16)
C20 C19 B1 120.40(16)
C21 C20 C19 122.63(19)
C21 C20 H20 118.7
C19 C20 H20 118.7
C22 C21 C20 120.08(19)
C22 C21 H21 120.0
C20 C21 H21 120.0
C21 C22 C23 119.20(17)
C21 C22 H22 120.4
C23 C22 H22 120.4
C22 C23 C24 120.03(19)
C22 C23 H23 120.0
C24 C23 H23 120.0
C23 C24 C19 122.72(19)
C23 C24 H24 118.6
C19 C24 H24 118.6
C30 C25 C26 115.08(16)
C30 C25 B1 121.90(15)
C26 C25 B1 122.61(15)
C27 C26 C25 122.76(17)
C27 C26 H26 118.6
C25 C26 H26 118.6
C28 C27 C26 120.27(17)
C28 C27 H27 119.9
C26 C27 H27 119.9
C29 C28 C27 118.67(17)
C29 C28 H28 120.7
C27 C28 H28 120.7
C28 C29 C30 120.36(17)
C28 C29 H29 119.8
C30 C29 H29 119.8
C29 C30 C25 122.85(17)
C29 C30 H30 118.6
C25 C30 H30 118.6
C36 C31 C32 115.30(16)
C36 C31 B1 122.82(16)
C32 C31 B1 121.59(16)
C33 C32 C31 122.94(18)
C33 C32 H32 118.5
C31 C32 H32 118.5
C34 C33 C32 119.62(18)
C34 C33 H33 120.2
C32 C33 H33 120.2
C35 C34 C33 119.47(18)
C35 C34 H34 120.3
C33 C34 H34 120.3
C34 C35 C36 120.13(19)
C34 C35 H35 119.9
C36 C35 H35 119.9
C35 C36 C31 122.46(18)
C35 C36 H36 118.8
C31 C36 H36 118.8
C42 C37 C38 115.69(16)
C42 C37 B1 122.14(15)
C38 C37 B1 121.88(16)
C39 C38 C37 122.36(18)
C39 C38 H38 118.8
C37 C38 H38 118.8
C40 C39 C38 120.19(18)
C40 C39 H39 119.9
C38 C39 H39 119.9
C41 C40 C39 119.19(17)
C41 C40 H40 120.4
C39 C40 H40 120.4
C40 C41 C42 119.88(18)
C40 C41 H41 120.1
C42 C41 H41 120.1
C41 C42 C37 122.67(18)
C41 C42 H42 118.7
C37 C42 H42 118.7
C37 B1 C25 112.17(14)
C37 B1 C31 104.59(13)
C25 B1 C31 112.04(14)
C37 B1 C19 111.37(14)
C25 B1 C19 103.18(13)
C31 B1 C19 113.74(14)

loop_
_geom_bond_atom_site_label_1
_geom_bond_atom_site_label_2
_geom_bond_distance
Ni1 C2 1.9782(19)
Ni1 N1 1.9792(14)
Ni1 C1 1.987(2)
Ni1 C1' 1.994(9)
Ni1 N2 1.9958(15)
Ni1 N4 2.2399(14)
Ni1 N3 2.2519(14)
N1 C7 1.340(2)
N1 C3 1.342(2)
N2 C10 1.343(2)
N2 C14 1.343(2)
N3 C17 1.471(2)
N3 C8 1.478(2)
N3 C9 1.485(2)
N4 C18 1.479(2)
N4 C15 1.480(2)
N4 C16 1.484(2)
C1 H1A 0.9800
C1 H1B 0.9800
C1 H1C 0.9800
C1' H1'1 0.9800
C1' H1'2 0.9800
C1' H1'3 0.9800
C2 H2A 0.9800
C2 H2B 0.9800
C2 H2C 0.9800
C3 C4 1.381(2)
C3 C16 1.506(2)
C4 C5 1.390(3)
C4 H4 0.9500
C5 C6 1.382(3)
C5 H5 0.9500
C6 C7 1.383(3)
C6 H6 0.9500
C7 C8 1.506(2)
C8 H8A 0.9900
C8 H8B 0.9900
C9 C10 1.500(2)
C9 H9A 0.9900
C9 H9B 0.9900
C10 C11 1.381(3)
C11 C12 1.384(3)
C11 H11 0.9500
C12 C13 1.388(3)
C12 H12 0.9500
C13 C14 1.378(3)
C13 H13 0.9500
C14 C15 1.506(3)
C15 H15A 0.9900
C15 H15B 0.9900
C16 H16A 0.9900
C16 H16B 0.9900
C17 H17A 0.9800
C17 H17B 0.9800
C17 H17C 0.9800
C18 H18A 0.9800
C18 H18B 0.9800
C18 H18C 0.9800
O1S C1S 1.417(3)
O1S C4S 1.432(3)
C1S C2S 1.497(3)
C1S H1SA 0.9900
C1S H1SB 0.9900
C2S C3S 1.507(3)
C2S H2SA 0.9900
C2S H2SB 0.9900
C3S C4S 1.506(4)
C3S H3SA 0.9900
C3S H3SB 0.9900
C4S H4SA 0.9900
C4S H4SB 0.9900
C19 C24 1.396(3)
C19 C20 1.402(3)
C19 B1 1.645(2)
C20 C21 1.394(3)
C20 H20 0.9500
C21 C22 1.380(3)
C21 H21 0.9500
C22 C23 1.380(3)
C22 H22 0.9500
C23 C24 1.396(3)
C23 H23 0.9500
C24 H24 0.9500
C25 C30 1.400(2)
C25 C26 1.403(2)
C25 B1 1.642(2)
C26 C27 1.389(3)
C26 H26 0.9500
C27 C28 1.385(3)
C27 H27 0.9500
C28 C29 1.383(3)
C28 H28 0.9500
C29 C30 1.387(3)
C29 H29 0.9500
C30 H30 0.9500
C31 C36 1.400(3)
C31 C32 1.404(3)
C31 B1 1.644(3)
C32 C33 1.396(3)
C32 H32 0.9500
C33 C34 1.382(3)
C33 H33 0.9500
C34 C35 1.382(3)
C34 H34 0.9500
C35 C36 1.397(3)
C35 H35 0.9500
C36 H36 0.9500
C37 C42 1.400(2)
C37 C38 1.401(2)
C37 B1 1.638(2)
C38 C39 1.390(3)
C38 H38 0.9500
C39 C40 1.385(3)
C39 H39 0.9500
C40 C41 1.385(3)
C40 H40 0.9500
C41 C42 1.391(3)
C41 H41 0.9500
C42 H42 0.9500

loop_
_geom_torsion_atom_site_label_1
_geom_torsion_atom_site_label_2
_geom_torsion_atom_site_label_3
_geom_torsion_atom_site_label_4
_geom_torsion
C7 N1 C3 C4 -3.4(3)
Ni1 N1 C3 C4 -175.78(13)
C7 N1 C3 C16 179.34(15)
Ni1 N1 C3 C16 7.0(2)
N1 C3 C4 C5 1.5(3)
C16 C3 C4 C5 178.51(17)
C3 C4 C5 C6 1.1(3)
C4 C5 C6 C7 -1.7(3)
C3 N1 C7 C6 2.7(3)
Ni1 N1 C7 C6 175.04(13)
C3 N1 C7 C8 179.53(15)
Ni1 N1 C7 C8 -8.1(2)
C5 C6 C7 N1 -0.1(3)
C5 C6 C7 C8 -176.74(17)
C17 N3 C8 C7 -145.57(15)
C9 N3 C8 C7 94.33(17)
Ni1 N3 C8 C7 -19.07(17)
N1 C7 C8 N3 19.3(2)
C6 C7 C8 N3 -163.95(16)
C17 N3 C9 C10 158.03(15)
C8 N3 C9 C10 -81.35(18)
Ni1 N3 C9 C10 33.10(16)
C14 N2 C10 C11 -2.9(3)
Ni1 N2 C10 C11 -168.49(14)
C14 N2 C10 C9 179.18(15)
Ni1 N2 C10 C9 13.5(2)
N3 C9 C10 N2 -33.1(2)
N3 C9 C10 C11 149.03(18)
N2 C10 C11 C12 0.6(3)
C9 C10 C11 C12 178.40(19)
C10 C11 C12 C13 1.5(3)
C11 C12 C13 C14 -1.3(3)
C10 N2 C14 C13 3.0(3)
Ni1 N2 C14 C13 168.59(14)
C10 N2 C14 C15 179.78(15)
Ni1 N2 C14 C15 -14.6(2)
C12 C13 C14 N2 -0.9(3)
C12 C13 C14 C15 -177.44(18)
C18 N4 C15 C14 -148.28(15)
C16 N4 C15 C14 91.88(17)
Ni1 N4 C15 C14 -21.90(17)
N2 C14 C15 N4 25.1(2)
C13 C14 C15 N4 -158.14(18)
C18 N4 C16 C3 155.46(15)
C15 N4 C16 C3 -84.45(18)
Ni1 N4 C16 C3 30.99(16)
N1 C3 C16 N4 -27.6(2)
C4 C3 C16 N4 155.24(16)
C4S O1S C1S C2S 9.8(3)
O1S C1S C2S C3S -30.1(3)
C1S C2S C3S C4S 37.6(2)
C1S O1S C4S C3S 14.9(3)
C2S C3S C4S O1S -33.2(3)
C24 C19 C20 C21 1.0(3)
B1 C19 C20 C21 174.37(16)
C19 C20 C21 C22 1.2(3)
C20 C21 C22 C23 -1.8(3)
C21 C22 C23 C24 0.2(3)
C22 C23 C24 C19 2.1(3)
C20 C19 C24 C23 -2.7(3)
B1 C19 C24 C23 -175.76(16)
C30 C25 C26 C27 -1.2(2)
B1 C25 C26 C27 -173.87(16)
C25 C26 C27 C28 0.3(3)
C26 C27 C28 C29 0.9(3)
C27 C28 C29 C30 -1.0(3)
C28 C29 C30 C25 0.0(3)
C26 C25 C30 C29 1.1(2)
B1 C25 C30 C29 173.81(15)
C36 C31 C32 C33 1.8(3)
B1 C31 C32 C33 175.89(16)
C31 C32 C33 C34 0.6(3)
C32 C33 C34 C35 -1.8(3)
C33 C34 C35 C36 0.6(3)
C34 C35 C36 C31 2.0(3)
C32 C31 C36 C35 -3.1(2)
B1 C31 C36 C35 -177.08(16)
C42 C37 C38 C39 -0.9(2)
B1 C37 C38 C39 -174.86(16)
C37 C38 C39 C40 -0.2(3)
C38 C39 C40 C41 1.0(3)
C39 C40 C41 C42 -0.7(3)
C40 C41 C42 C37 -0.5(3)
C38 C37 C42 C41 1.3(2)
B1 C37 C42 C41 175.20(16)
C42 C37 B1 C25 151.41(15)
C38 C37 B1 C25 -35.1(2)
C42 C37 B1 C31 -86.94(18)
C38 C37 B1 C31 86.58(18)
C42 C37 B1 C19 36.3(2)
C38 C37 B1 C19 -150.15(15)
C30 C25 B1 C37 151.48(15)
C26 C25 B1 C37 -36.3(2)
C30 C25 B1 C31 34.2(2)
C26 C25 B1 C31 -153.60(15)
C30 C25 B1 C19 -88.54(18)
C26 C25 B1 C19 83.65(18)
C36 C31 B1 C37 89.42(18)
C32 C31 B1 C37 -84.19(19)
C36 C31 B1 C25 -148.85(15)
C32 C31 B1 C25 37.5(2)
C36 C31 B1 C19 -32.3(2)
C32 C31 B1 C19 154.08(15)
C24 C19 B1 C37 -145.63(16)
C20 C19 B1 C37 41.6(2)
C24 C19 B1 C25 93.85(19)
C20 C19 B1 C25 -78.90(19)
C24 C19 B1 C31 -27.8(2)
C20 C19 B1 C31 159.49(16)
